data_1526307
loop_
_publ_author_name
'Prelesnik, P.V.'
'Gabela, F.'
'Ribar, B.'
'Krstanovic, I.'

_publ_section_title
;
 Hexaquacobalt(II) nitrate, Co (O H2)6 (N O3)2
;
_journal_name_full 'Crystal Structure Communications'
_journal_page_first 581
_journal_page_last 583
_journal_volume 2
_journal_year 1973
_chemical_formula_sum 'Co H12 N2 O12'
_chemical_name_systematic '(Co (H2 O)6) (N O3)2'
_space_group_IT_number 15
_symmetry_space_group_name_Hall '-C 2yc'
_symmetry_space_group_name_H-M 'C 1 2/c 1'
_cell_angle_alpha 90
_cell_angle_beta 118.45
_cell_angle_gamma 90
_cell_formula_units_Z 4
_cell_length_a 14.96
_cell_length_b 6.112
_cell_length_c 12.632
_cell_volume 1015.526
_citation_journal_id_ASTM CSCMCS
_cod_data_source_file Prelesnik_CSCMCS_1973_869.cif
_cod_data_source_block H12Co1N2O12
_cod_original_formula_sum 'H12 Co1 N2 O12'
_cod_database_code 1526307

loop_
_symmetry_equiv_pos_as_xyz
x,y,z
-x,y,-z+1/2
-x,-y,-z
x,-y,z-1/2
x+1/2,y+1/2,z
-x+1/2,y+1/2,-z+1/2
-x+1/2,-y+1/2,-z
x+1/2,-y+1/2,z-1/2

loop_
_atom_site_label
_atom_site_type_symbol
_atom_site_fract_x
_atom_site_fract_y
_atom_site_fract_z
_atom_site_occupancy
_atom_site_U_iso_or_equiv
_atom_site_attached_hydrogens
O4 O-2 0.4388 0.2693 0.073 1 0.0 0
O2 O-2 0.2436 0.4485 0.3618 1 0.0 2
O5 O-2 0.4432 0.0288 0.3374 1 0.0 0
O1 O-2 0.094 0.218 0.4157 1 0.0 2
O3 O-2 0.2356 0.4713 0.0855 1 0.0 2
N1 N+5 0.4711 0.2251 0.3594 1 0.0 0
Co1 Co+2 0.25 0.25 0.5 1 0.0 0
O6 O-2 0.4069 0.3762 0.3109 1 0.0 0
